data_7111197
loop_
_publ_author_name
'Huc, Ivan'
'Maurizot, Victor'
'Gornitzka, Heinz'
'L\'eger, Jean-Michel'

_publ_section_title
;
 Hydroxy-substituted oligopyridine dicarboxamide helical foldamers
;
_journal_issue 6
_journal_name_full 'Chemical Communications'
_journal_page_first 578
_journal_paper_doi 10.1039/b111612f
_journal_year 2002
_chemical_formula_sum 'C49 H53 N15 O16'
_chemical_formula_weight 1108.06
_chemical_name_systematic
; 
? 
;
_space_group_IT_number 14
_symmetry_cell_setting monoclinic
_symmetry_space_group_name_Hall '-P 2ybc'
_symmetry_space_group_name_H-M 'P 1 21/c 1'
_atom_sites_solution_hydrogens geom
_atom_sites_solution_primary direct
_atom_sites_solution_secondary difmap
_audit_creation_method SHELXL-97
_cell_angle_alpha 90.00
_cell_angle_beta 98.046(3)
_cell_angle_gamma 90.00
_cell_formula_units_Z 4
_cell_length_a 14.1333(19)
_cell_length_b 25.805(3)
_cell_length_c 14.0503(19)
_cell_measurement_reflns_used 6148
_cell_measurement_temperature 173(2)
_cell_measurement_theta_max 25.206
_cell_measurement_theta_min 2.368
_cell_volume 5073.8(11)
_computing_cell_refinement 'Bruker SMART'
_computing_data_collection 'Bruker SMART'
_computing_data_reduction 'Bruker SHELXTL'
_computing_molecular_graphics 'Bruker SHELXTL'
_computing_publication_material 'Bruker SHELXTL'
_computing_structure_refinement 'SHELXL-97 (Sheldrick, 1997)'
_computing_structure_solution 'SHELXS-97 (Sheldrick, 1990)'
_diffrn_ambient_temperature 173(2)
_diffrn_measured_fraction_theta_full 0.844
_diffrn_measured_fraction_theta_max 0.844
_diffrn_measurement_device_type 'CCD area detector'
_diffrn_measurement_method 'phi and omega scans'
_diffrn_radiation_monochromator graphite
_diffrn_radiation_source 'fine-focus sealed tube'
_diffrn_radiation_type MoK\a
_diffrn_radiation_wavelength 0.71073
_diffrn_reflns_av_R_equivalents 0.0691
_diffrn_reflns_av_sigmaI/netI 0.0689
_diffrn_reflns_limit_h_max 16
_diffrn_reflns_limit_h_min -16
_diffrn_reflns_limit_k_max 30
_diffrn_reflns_limit_k_min -28
_diffrn_reflns_limit_l_max 13
_diffrn_reflns_limit_l_min -15
_diffrn_reflns_number 22683
_diffrn_reflns_theta_full 24.71
_diffrn_reflns_theta_max 24.71
_diffrn_reflns_theta_min 1.46
_exptl_absorpt_coefficient_mu 0.111
_exptl_absorpt_correction_type none
_exptl_crystal_colour colorless
_exptl_crystal_density_diffrn 1.451
_exptl_crystal_density_method 'not measured'
_exptl_crystal_description plate
_exptl_crystal_F_000 2320
_exptl_crystal_size_max 0.1
_exptl_crystal_size_mid 0.4
_exptl_crystal_size_min 0.4
_refine_diff_density_max 0.325
_refine_diff_density_min -0.249
_refine_diff_density_rms 0.054
_refine_ls_extinction_method none
_refine_ls_goodness_of_fit_ref 1.027
_refine_ls_hydrogen_treatment mixed
_refine_ls_matrix_type full
_refine_ls_number_parameters 760
_refine_ls_number_reflns 7312
_refine_ls_number_restraints 27
_refine_ls_restrained_S_all 1.031
_refine_ls_R_factor_all 0.1117
_refine_ls_R_factor_gt 0.0629
_refine_ls_shift/su_max 0.000
_refine_ls_shift/su_mean 0.000
_refine_ls_structure_factor_coef Fsqd
_refine_ls_weighting_details 'calc w=1/[\s^2^(Fo^2^)+(0.0535P)^2^+6.6494P] where P=(Fo^2^+2Fc^2^)/3'
_refine_ls_weighting_scheme calc
_refine_ls_wR_factor_gt 0.1403
_refine_ls_wR_factor_ref 0.1586
_reflns_number_gt 4529
_reflns_number_total 7312
_reflns_threshold_expression >2sigma(I)
_cod_data_source_file b111612fsup1.cif
_cod_data_source_block 2B
_cod_depositor_comments
;
The following automatic conversions were performed:

'_symmetry_cell_setting' value 'Monoclinic' changed to 'monoclinic'
according to /home/saulius/struct/CIF-dictionaries/cif_core.dic
dictionary named 'cif_core.dic' version 2.4.2 from 2011-04-26.

Automatic conversion script
Id: cif_fix_values 1891 2012-01-12 08:04:46Z andrius 
;
_cod_original_cell_volume 5073.9(12)
_cod_original_sg_symbol_H-M P21/c
_cod_database_code 7111197

loop_
_symmetry_equiv_pos_as_xyz
'x, y, z'
'-x, y+1/2, -z+1/2'
'-x, -y, -z'
'x, -y-1/2, z-1/2'

loop_
_atom_site_label
_atom_site_type_symbol
_atom_site_fract_x
_atom_site_fract_y
_atom_site_fract_z
_atom_site_U_iso_or_equiv
_atom_site_adp_type
_atom_site_occupancy
_atom_site_symmetry_multiplicity
_atom_site_calc_flag
_atom_site_refinement_flags
_atom_site_disorder_assembly
_atom_site_disorder_group
C1 C 0.6686(3) 0.52760(19) 0.4636(4) 0.0568(15) Uani 1 1 d . . .
H1A H 0.6568 0.5207 0.3943 0.085 Uiso 1 1 calc R . .
H1B H 0.6779 0.5649 0.4744 0.085 Uiso 1 1 calc R . .
H1C H 0.6138 0.5158 0.4935 0.085 Uiso 1 1 calc R . .
C2 C 0.7564(3) 0.4992(2) 0.5070(4) 0.0447(13) Uani 1 1 d . . .
C3 C 0.9191(3) 0.51681(16) 0.5932(3) 0.0333(11) Uani 1 1 d . . .
C4 C 0.9551(3) 0.46681(16) 0.5989(3) 0.0406(12) Uani 1 1 d . . .
H4 H 0.9168 0.4382 0.5748 0.049 Uiso 1 1 calc R . .
C5 C 1.0471(3) 0.46012(17) 0.6401(3) 0.0420(13) Uani 1 1 d . . .
H5 H 1.0731 0.4261 0.6455 0.050 Uiso 1 1 calc R . .
C6 C 1.1039(3) 0.50137(15) 0.6744(3) 0.0361(12) Uani 1 1 d . . .
H6 H 1.1689 0.4968 0.7011 0.043 Uiso 1 1 calc R . .
C7 C 1.0613(3) 0.54964(15) 0.6678(3) 0.0324(11) Uani 1 1 d . . .
C8 C 1.2010(3) 0.60306(17) 0.7365(3) 0.0348(11) Uani 1 1 d . . .
C9 C 1.2245(3) 0.65891(16) 0.7586(3) 0.0328(11) Uani 1 1 d . . .
C10 C 1.3165(3) 0.67263(17) 0.7939(4) 0.0415(13) Uani 1 1 d . . .
H10 H 1.3647 0.6470 0.8075 0.050 Uiso 1 1 calc R . .
C11 C 1.3381(3) 0.72520(18) 0.8097(4) 0.0488(14) Uani 1 1 d . . .
C12 C 1.2654(3) 0.76043(18) 0.7879(4) 0.0487(14) Uani 1 1 d . . .
H12 H 1.2779 0.7965 0.7953 0.058 Uiso 1 1 calc R . .
C13 C 1.1752(3) 0.74352(16) 0.7555(4) 0.0363(12) Uani 1 1 d . . .
C14 C 1.0957(3) 0.78191(17) 0.7349(4) 0.0399(12) Uani 1 1 d . . .
C15 C 0.9193(3) 0.78699(15) 0.7070(3) 0.0307(11) Uani 1 1 d . . .
C16 C 0.9094(3) 0.84133(15) 0.7072(3) 0.0373(12) Uani 1 1 d . . .
H16 H 0.9636 0.8635 0.7146 0.045 Uiso 1 1 calc R . .
C17 C 0.8198(3) 0.86060(16) 0.6964(3) 0.0383(12) Uani 1 1 d . . .
H17 H 0.8114 0.8971 0.6951 0.046 Uiso 1 1 calc R . .
C18 C 0.7397(3) 0.82929(15) 0.6872(3) 0.0361(12) Uani 1 1 d . . .
H18 H 0.6768 0.8431 0.6815 0.043 Uiso 1 1 calc R . .
C19 C 0.7569(3) 0.77608(15) 0.6866(3) 0.0318(11) Uani 1 1 d . . .
C20 C 0.5887(3) 0.74442(16) 0.6530(4) 0.0374(12) Uani 1 1 d . . .
C21 C 0.5356(3) 0.69421(15) 0.6431(3) 0.0350(12) Uani 1 1 d . . .
C22 C 0.4414(3) 0.69312(15) 0.6023(3) 0.0369(12) Uani 1 1 d . . .
H22 H 0.4078 0.7243 0.5842 0.044 Uiso 1 1 calc R . .
C23 C 0.3963(3) 0.64493(16) 0.5882(4) 0.0380(12) Uani 1 1 d . . .
C24 C 0.4485(3) 0.60101(16) 0.6182(4) 0.0383(12) Uani 1 1 d . . .
H24 H 0.4195 0.5677 0.6119 0.046 Uiso 1 1 calc R . .
C25 C 0.5420(2) 0.60616(15) 0.6572(3) 0.0335(12) Uani 1 1 d . . .
C26 C 0.5964(3) 0.55635(16) 0.6872(4) 0.0374(12) Uani 1 1 d . . .
C27 C 0.7516(3) 0.52343(15) 0.7645(3) 0.0321(11) Uani 1 1 d . . .
C28 C 0.7291(3) 0.47107(16) 0.7524(4) 0.0419(13) Uani 1 1 d . . .
H28 H 0.6674 0.4602 0.7236 0.050 Uiso 1 1 calc R . .
C29 C 0.7993(3) 0.43569(16) 0.7836(4) 0.0413(13) Uani 1 1 d . . .
H29 H 0.7866 0.3997 0.7757 0.050 Uiso 1 1 calc R . .
C30 C 0.8879(3) 0.45209(15) 0.8262(3) 0.0377(12) Uani 1 1 d . . .
H30 H 0.9370 0.4280 0.8484 0.045 Uiso 1 1 calc R . .
C31 C 0.9026(3) 0.50452(15) 0.8353(3) 0.0314(11) Uani 1 1 d . . .
C32 C 1.0734(3) 0.50091(16) 0.9068(3) 0.0334(11) Uani 1 1 d . . .
C33 C 1.1559(3) 0.53444(16) 0.9474(3) 0.0336(11) Uani 1 1 d . . .
C34 C 1.2416(3) 0.51069(16) 0.9787(3) 0.0382(12) Uani 1 1 d . . .
H34 H 1.2472 0.4741 0.9741 0.046 Uiso 1 1 calc R . .
C35 C 1.3194(3) 0.53990(17) 1.0169(4) 0.0423(13) Uani 1 1 d . . .
C36 C 1.3064(3) 0.59375(17) 1.0227(4) 0.0410(12) Uani 1 1 d . . .
H36 H 1.3578 0.6156 1.0481 0.049 Uiso 1 1 calc R . .
C37 C 1.2178(3) 0.61414(16) 0.9910(3) 0.0338(11) Uani 1 1 d . . .
C38 C 1.2040(3) 0.67169(16) 1.0010(3) 0.0356(11) Uani 1 1 d . . .
C39 C 1.0733(3) 0.73678(15) 0.9771(3) 0.0315(11) Uani 1 1 d . . .
C40 C 1.1275(3) 0.78073(16) 0.9988(3) 0.0376(12) Uani 1 1 d . . .
H40 H 1.1952 0.7793 1.0118 0.045 Uiso 1 1 calc R . .
C41 C 1.0789(3) 0.82674(16) 1.0010(3) 0.0372(12) Uani 1 1 d . . .
H41 H 1.1138 0.8580 1.0135 0.045 Uiso 1 1 calc R . .
C42 C 0.9809(3) 0.82832(16) 0.9854(3) 0.0361(12) Uani 1 1 d . . .
H42 H 0.9472 0.8599 0.9898 0.043 Uiso 1 1 calc R . .
C43 C 0.9329(3) 0.78216(16) 0.9629(3) 0.0328(11) Uani 1 1 d . . .
C44 C 0.7653(3) 0.81194(19) 0.9598(4) 0.0435(13) Uani 1 1 d . . .
C45 C 0.6657(3) 0.7948(2) 0.9247(4) 0.0537(15) Uani 1 1 d . . .
H45A H 0.6229 0.8070 0.9692 0.081 Uiso 1 1 calc R . .
H45B H 0.6635 0.7569 0.9214 0.081 Uiso 1 1 calc R . .
H45C H 0.6453 0.8093 0.8607 0.081 Uiso 1 1 calc R . .
N1 N 0.8275(2) 0.53034(13) 0.5493(3) 0.0381(10) Uani 1 1 d . . .
H1 H 0.8141 0.5636 0.5489 0.046 Uiso 1 1 calc R . .
N2 N 0.9708(2) 0.55766(12) 0.6275(3) 0.0328(9) Uani 1 1 d . . .
N3 N 1.1077(2) 0.59521(12) 0.7019(3) 0.0332(9) Uani 1 1 d . . .
H3 H 1.0710 0.6228 0.7007 0.040 Uiso 1 1 calc R . .
N4 N 1.1523(2) 0.69310(13) 0.7410(3) 0.0329(9) Uani 1 1 d . . .
N5 N 1.0067(2) 0.76140(13) 0.7202(3) 0.0361(10) Uani 1 1 d . . .
H5A H 1.0038 0.7273 0.7188 0.043 Uiso 1 1 calc R . .
N6 N 0.8438(2) 0.75543(12) 0.6957(3) 0.0321(9) Uani 1 1 d . . .
N7 N 0.6838(2) 0.73918(13) 0.6775(3) 0.0391(10) Uani 1 1 d . . .
H7 H 0.7032 0.7072 0.6898 0.047 Uiso 1 1 calc R . .
N8 N 0.5880(2) 0.65099(12) 0.6701(3) 0.0333(9) Uani 1 1 d . . .
N9 N 0.6863(2) 0.56313(12) 0.7331(3) 0.0357(10) Uani 1 1 d . . .
H9 H 0.7056 0.5952 0.7444 0.043 Uiso 1 1 calc R . .
N10 N 0.8369(2) 0.54060(12) 0.8049(3) 0.0311(9) Uani 1 1 d . . .
N11 N 0.9901(2) 0.52629(12) 0.8776(3) 0.0317(9) Uani 1 1 d . . .
H11 H 0.9907 0.5601 0.8861 0.038 Uiso 1 1 calc R . .
N12 N 1.1418(2) 0.58607(13) 0.9524(3) 0.0326(9) Uani 1 1 d . . .
N13 N 1.1124(2) 0.68721(12) 0.9737(3) 0.0358(10) Uani 1 1 d . . .
H13 H 1.0723 0.6627 0.9507 0.043 Uiso 1 1 calc R . .
N14 N 0.9782(2) 0.73685(12) 0.9586(3) 0.0334(9) Uani 1 1 d . . .
N15 N 0.8341(2) 0.77744(13) 0.9405(3) 0.0376(10) Uani 1 1 d . . .
H15 H 0.8133 0.7489 0.9103 0.045 Uiso 1 1 calc R . .
O1 O 0.7637(2) 0.45182(12) 0.5037(3) 0.0521(10) Uani 1 1 d . . .
O2 O 1.26218(19) 0.56936(11) 0.7476(2) 0.0455(9) Uani 1 1 d . . .
O3 O 1.4274(2) 0.74205(13) 0.8419(3) 0.0737(13) Uani 1 1 d . . .
H3A H 1.4575 0.7188 0.8753 0.111 Uiso 1 1 calc R . .
O4 O 1.1122(2) 0.82809(12) 0.7336(3) 0.0668(12) Uani 1 1 d . . .
O5 O 0.5479(2) 0.78618(11) 0.6381(3) 0.0569(11) Uani 1 1 d . . .
O6 O 0.30555(18) 0.64306(11) 0.5456(3) 0.0501(10) Uani 1 1 d . . .
H6A H 0.2868 0.6121 0.5424 0.075 Uiso 1 1 calc R . .
O7 O 0.5577(2) 0.51511(11) 0.6668(3) 0.0533(10) Uani 1 1 d . . .
O8 O 1.08346(19) 0.45397(11) 0.9026(2) 0.0441(9) Uani 1 1 d . . .
O9 O 1.4014(2) 0.51571(12) 1.0467(3) 0.0586(11) Uani 1 1 d . . .
H9A H 1.4383 0.5359 1.0810 0.088 Uiso 1 1 calc R . .
O10 O 1.2697(2) 0.70010(12) 1.0320(3) 0.0523(10) Uani 1 1 d . . .
O11 O 0.7843(2) 0.85282(13) 1.0023(3) 0.0629(11) Uani 1 1 d . . .
O12 O 0.7811(2) 0.66969(13) 0.8578(3) 0.0544(10) Uani 1 1 d . . .
H12A H 0.8261 0.6644 0.8258 0.082 Uiso 1 1 calc R . .
C46 C 0.8016(4) 0.64473(19) 0.9490(4) 0.0571(15) Uani 1 1 d . . .
H46A H 0.8651 0.6553 0.9801 0.086 Uiso 1 1 calc R . .
H46B H 0.8003 0.6071 0.9400 0.086 Uiso 1 1 calc R . .
H46C H 0.7536 0.6547 0.9896 0.086 Uiso 1 1 calc R . .
O13 O 0.9124(3) 0.65163(13) 0.7248(3) 0.0627(11) Uani 1 1 d D . .
H13A H 0.871(4) 0.669(2) 0.677(4) 0.075 Uiso 1 1 d D . .
H13B H 0.848(3) 0.644(2) 0.728(4) 0.075 Uiso 1 1 d D . .
O14 O 0.5349(2) 0.57395(15) 0.1427(3) 0.0677(11) Uani 1 1 d D . .
H14 H 0.5140 0.5939 0.1821 0.102 Uiso 1 1 calc R . .
C47 C 0.6004(4) 0.5384(2) 0.1931(5) 0.0753(19) Uani 1 1 d D . .
H47A H 0.6554 0.5573 0.2264 0.113 Uiso 1 1 calc R . .
H47B H 0.6222 0.5139 0.1474 0.113 Uiso 1 1 calc R . .
H47C H 0.5688 0.5193 0.2401 0.113 Uiso 1 1 calc R . .
C48 C 0.4445(4) 0.8727(2) 0.8571(5) 0.0747(19) Uani 1 1 d DU . .
H48A H 0.4625 0.8473 0.9083 0.112 Uiso 0.56(5) 1 calc PR A 1
H48B H 0.3747 0.8737 0.8414 0.112 Uiso 0.56(5) 1 calc PR A 1
H48C H 0.4680 0.9070 0.8789 0.112 Uiso 0.56(5) 1 calc PR A 1
H48D H 0.4663 0.8422 0.8957 0.112 Uiso 0.44(5) 1 calc PR A 2
H48E H 0.3775 0.8798 0.8634 0.112 Uiso 0.44(5) 1 calc PR A 2
H48F H 0.4837 0.9027 0.8799 0.112 Uiso 0.44(5) 1 calc PR A 2
O15 O 0.485(2) 0.8583(8) 0.7741(13) 0.106(7) Uani 0.56(5) 1 d PDU A 1
H15A H 0.4605 0.8305 0.7518 0.159 Uiso 0.56(5) 1 calc PR A 1
O15' O 0.453(2) 0.8633(7) 0.7610(12) 0.068(6) Uani 0.44(5) 1 d PDU A 2
H15' H 0.4590 0.8916 0.7329 0.102 Uiso 0.44(5) 1 calc PR A 2
C49 C 0.5485(4) 0.6194(2) 0.9276(5) 0.083(2) Uani 1 1 d DU . .
H49A H 0.5945 0.6056 0.9802 0.124 Uiso 0.695(15) 1 calc PR B 1
H49B H 0.5766 0.6184 0.8677 0.124 Uiso 0.695(15) 1 calc PR B 1
H49C H 0.4903 0.5984 0.9206 0.124 Uiso 0.695(15) 1 calc PR B 1
H49D H 0.6028 0.6126 0.9775 0.124 Uiso 0.305(15) 1 calc PR B 2
H49E H 0.5422 0.5911 0.8808 0.124 Uiso 0.305(15) 1 calc PR B 2
H49F H 0.4899 0.6221 0.9572 0.124 Uiso 0.305(15) 1 calc PR B 2
O16 O 0.5265(5) 0.6698(2) 0.9478(7) 0.072(3) Uani 0.695(15) 1 d PDU B 1
H16A H 0.5438 0.6758 1.0064 0.108 Uiso 0.695(15) 1 calc PR B 1
O16' O 0.5646(9) 0.6687(5) 0.8785(15) 0.068(7) Uani 0.305(15) 1 d PDU B 2
H16' H 0.5117 0.6815 0.8555 0.102 Uiso 0.305(15) 1 calc PR B 2

loop_
_atom_site_aniso_label
_atom_site_aniso_U_11
_atom_site_aniso_U_22
_atom_site_aniso_U_33
_atom_site_aniso_U_23
_atom_site_aniso_U_13
_atom_site_aniso_U_12
C1 0.051(3) 0.049(3) 0.068(5) -0.007(3) -0.002(3) -0.010(2)
C2 0.050(3) 0.045(3) 0.042(4) -0.004(3) 0.014(2) -0.012(2)
C3 0.042(2) 0.030(3) 0.030(3) -0.003(2) 0.010(2) -0.0089(19)
C4 0.056(3) 0.028(3) 0.039(4) -0.004(2) 0.011(2) -0.011(2)
C5 0.060(3) 0.029(3) 0.038(4) 0.000(2) 0.009(2) 0.005(2)
C6 0.041(2) 0.026(2) 0.042(4) 0.002(2) 0.008(2) 0.0000(18)
C7 0.041(2) 0.026(2) 0.033(3) -0.001(2) 0.011(2) -0.0053(18)
C8 0.039(2) 0.035(3) 0.031(4) 0.003(2) 0.005(2) -0.0018(19)
C9 0.041(2) 0.033(3) 0.025(3) -0.002(2) 0.0074(19) -0.0029(18)
C10 0.041(2) 0.036(3) 0.046(4) -0.002(2) 0.002(2) 0.001(2)
C11 0.034(2) 0.043(3) 0.067(4) -0.009(3) 0.002(2) -0.008(2)
C12 0.040(2) 0.034(3) 0.073(4) -0.013(3) 0.007(2) -0.007(2)
C13 0.038(2) 0.028(3) 0.044(4) 0.001(2) 0.013(2) -0.0071(18)
C14 0.041(2) 0.023(3) 0.057(4) 0.000(2) 0.011(2) -0.0098(18)
C15 0.032(2) 0.029(2) 0.031(3) -0.001(2) 0.0061(18) -0.0033(17)
C16 0.040(2) 0.026(2) 0.046(4) 0.000(2) 0.006(2) -0.0078(18)
C17 0.044(2) 0.021(2) 0.051(4) 0.000(2) 0.009(2) -0.0011(18)
C18 0.040(2) 0.026(2) 0.042(4) 0.002(2) 0.005(2) -0.0033(18)
C19 0.037(2) 0.026(2) 0.032(3) 0.004(2) 0.0040(19) -0.0071(18)
C20 0.037(2) 0.027(3) 0.047(4) 0.002(2) 0.004(2) 0.0000(19)
C21 0.031(2) 0.025(2) 0.050(4) 0.003(2) 0.009(2) 0.0008(17)
C22 0.031(2) 0.024(2) 0.057(4) 0.002(2) 0.009(2) 0.0035(17)
C23 0.026(2) 0.032(3) 0.055(4) -0.002(2) 0.005(2) -0.0001(17)
C24 0.032(2) 0.027(2) 0.056(4) -0.002(2) 0.008(2) -0.0034(17)
C25 0.029(2) 0.021(2) 0.052(4) -0.001(2) 0.010(2) -0.0017(16)
C26 0.034(2) 0.024(3) 0.054(4) 0.002(2) 0.008(2) -0.0011(18)
C27 0.034(2) 0.027(2) 0.037(4) 0.001(2) 0.010(2) 0.0004(17)
C28 0.035(2) 0.026(3) 0.064(4) -0.005(2) 0.007(2) 0.0010(18)
C29 0.048(3) 0.021(2) 0.056(4) -0.003(2) 0.010(2) -0.0012(18)
C30 0.039(2) 0.024(3) 0.052(4) 0.002(2) 0.013(2) 0.0074(18)
C31 0.037(2) 0.027(3) 0.032(3) 0.001(2) 0.013(2) 0.0018(18)
C32 0.037(2) 0.027(3) 0.037(4) 0.001(2) 0.011(2) 0.0072(18)
C33 0.034(2) 0.034(3) 0.035(3) 0.006(2) 0.012(2) 0.0061(18)
C34 0.044(2) 0.027(2) 0.044(4) 0.004(2) 0.011(2) 0.0108(19)
C35 0.034(2) 0.037(3) 0.055(4) 0.005(2) 0.004(2) 0.0091(19)
C36 0.034(2) 0.043(3) 0.047(4) 0.000(2) 0.006(2) 0.0042(19)
C37 0.037(2) 0.035(3) 0.030(3) 0.005(2) 0.010(2) 0.0039(18)
C38 0.037(2) 0.034(3) 0.036(4) 0.002(2) 0.007(2) 0.0018(19)
C39 0.039(2) 0.027(2) 0.029(3) -0.001(2) 0.0038(19) 0.0009(18)
C40 0.038(2) 0.033(3) 0.041(4) -0.002(2) 0.004(2) -0.0003(19)
C41 0.047(2) 0.025(2) 0.041(4) -0.005(2) 0.012(2) -0.0045(18)
C42 0.042(2) 0.022(2) 0.045(4) -0.002(2) 0.008(2) 0.0017(18)
C43 0.036(2) 0.032(3) 0.030(3) -0.002(2) 0.0024(19) 0.0047(18)
C44 0.044(3) 0.043(3) 0.044(4) 0.008(3) 0.009(2) 0.009(2)
C45 0.037(2) 0.061(3) 0.064(5) 0.006(3) 0.010(2) 0.010(2)
N1 0.041(2) 0.028(2) 0.046(3) -0.0041(18) 0.0096(18) -0.0116(15)
N2 0.0392(19) 0.030(2) 0.031(3) -0.0017(17) 0.0082(17) -0.0049(15)
N3 0.0346(18) 0.024(2) 0.040(3) -0.0013(17) 0.0034(16) 0.0003(14)
N4 0.0366(18) 0.031(2) 0.032(3) 0.0037(18) 0.0064(16) -0.0023(15)
N5 0.0386(19) 0.0220(19) 0.048(3) -0.0046(18) 0.0082(17) -0.0059(14)
N6 0.0357(18) 0.0209(19) 0.039(3) 0.0001(17) 0.0043(16) -0.0053(14)
N7 0.0334(18) 0.0213(19) 0.061(3) 0.0020(18) 0.0020(18) -0.0019(14)
N8 0.0302(17) 0.028(2) 0.043(3) -0.0016(18) 0.0096(16) -0.0028(15)
N9 0.0304(17) 0.0198(19) 0.056(3) 0.0021(18) 0.0031(17) 0.0010(13)
N10 0.0314(17) 0.0237(19) 0.040(3) 0.0011(17) 0.0099(16) 0.0023(14)
N11 0.0341(18) 0.0211(19) 0.041(3) 0.0014(17) 0.0092(16) 0.0048(14)
N12 0.0358(18) 0.027(2) 0.036(3) 0.0037(17) 0.0089(16) 0.0039(15)
N13 0.0330(18) 0.024(2) 0.050(3) -0.0045(18) 0.0048(17) 0.0002(14)
N14 0.0350(18) 0.026(2) 0.038(3) -0.0059(17) 0.0034(16) 0.0033(14)
N15 0.0368(18) 0.026(2) 0.050(3) -0.0033(18) 0.0046(17) 0.0032(14)
O1 0.0563(19) 0.033(2) 0.065(3) -0.0024(18) 0.0033(17) -0.0172(15)
O2 0.0422(17) 0.0344(18) 0.059(3) 0.0007(16) 0.0021(15) 0.0031(14)
O3 0.0386(18) 0.053(2) 0.122(4) -0.019(2) -0.013(2) -0.0073(16)
O4 0.0410(17) 0.032(2) 0.126(4) 0.006(2) 0.0069(19) -0.0076(14)
O5 0.0408(17) 0.0265(18) 0.101(3) 0.0046(18) -0.0003(17) -0.0013(14)
O6 0.0314(15) 0.0273(17) 0.088(3) -0.0067(18) -0.0025(16) -0.0026(12)
O7 0.0400(16) 0.0200(17) 0.096(3) -0.0042(17) -0.0028(17) -0.0025(13)
O8 0.0435(16) 0.0272(18) 0.061(3) -0.0034(16) 0.0048(15) 0.0102(13)
O9 0.0374(17) 0.047(2) 0.088(3) -0.001(2) -0.0058(18) 0.0134(15)
O10 0.0379(16) 0.043(2) 0.072(3) -0.0062(18) -0.0043(16) -0.0020(15)
O11 0.0528(19) 0.040(2) 0.097(4) -0.021(2) 0.0136(19) 0.0108(16)
O12 0.057(2) 0.052(2) 0.053(3) 0.009(2) 0.0022(17) -0.0019(16)
C46 0.072(3) 0.045(3) 0.058(5) 0.003(3) 0.019(3) -0.005(2)
O13 0.071(2) 0.040(2) 0.077(4) 0.002(2) 0.011(2) 0.0065(17)
O14 0.056(2) 0.080(3) 0.065(3) 0.003(2) -0.001(2) 0.0011(18)
C47 0.049(3) 0.102(5) 0.072(5) 0.020(4) 0.001(3) 0.004(3)
C48 0.069(4) 0.058(4) 0.098(6) 0.012(4) 0.014(4) 0.017(3)
O15 0.151(16) 0.095(13) 0.069(8) 0.011(6) 0.006(8) 0.052(10)
O15' 0.098(14) 0.015(6) 0.098(10) -0.003(7) 0.042(10) -0.005(7)
C49 0.070(4) 0.094(5) 0.086(6) 0.019(4) 0.019(4) 0.015(3)
O16 0.077(4) 0.077(4) 0.061(7) -0.024(4) 0.008(4) 0.008(3)
O16' 0.051(8) 0.069(8) 0.083(17) -0.001(7) 0.006(8) 0.014(6)

loop_
_atom_type_symbol
_atom_type_description
_atom_type_scat_dispersion_real
_atom_type_scat_dispersion_imag
_atom_type_scat_source
C C 0.0033 0.0016 'International Tables Vol C Tables 4.2.6.8 and 6.1.1.4'
H H 0.0000 0.0000 'International Tables Vol C Tables 4.2.6.8 and 6.1.1.4'
N N 0.0061 0.0033 'International Tables Vol C Tables 4.2.6.8 and 6.1.1.4'
O O 0.0106 0.0060 'International Tables Vol C Tables 4.2.6.8 and 6.1.1.4'

loop_
_geom_angle_atom_site_label_1
_geom_angle_atom_site_label_2
_geom_angle_atom_site_label_3
_geom_angle
O1 C2 N1 123.1(4)
O1 C2 C1 122.8(4)
N1 C2 C1 114.1(4)
N2 C3 C4 122.4(4)
N2 C3 N1 112.9(4)
C4 C3 N1 124.6(4)
C5 C4 C3 117.7(4)
C4 C5 C6 121.8(4)
C5 C6 C7 116.5(4)
N2 C7 C6 123.3(4)
N2 C7 N3 112.9(3)
C6 C7 N3 123.9(4)
O2 C8 N3 125.1(4)
O2 C8 C9 121.7(4)
N3 C8 C9 113.2(3)
N4 C9 C10 123.6(4)
N4 C9 C8 116.8(3)
C10 C9 C8 119.6(4)
C9 C10 C11 118.8(4)
O3 C11 C12 119.8(4)
O3 C11 C10 122.5(4)
C12 C11 C10 117.7(4)
C13 C12 C11 119.9(4)
N4 C13 C12 123.5(4)
N4 C13 C14 116.9(3)
C12 C13 C14 119.6(4)
O4 C14 N5 123.9(4)
O4 C14 C13 120.8(4)
N5 C14 C13 115.3(4)
N6 C15 N5 114.0(3)
N6 C15 C16 122.0(3)
N5 C15 C16 124.0(3)
C17 C16 C15 117.3(4)
C16 C17 C18 122.6(4)
C17 C18 C19 115.7(4)
N6 C19 C18 123.7(3)
N6 C19 N7 113.4(3)
C18 C19 N7 122.9(4)
O5 C20 N7 124.1(4)
O5 C20 C21 121.9(4)
N7 C20 C21 114.0(3)
N8 C21 C22 123.8(4)
N8 C21 C20 116.0(3)
C22 C21 C20 120.1(4)
C21 C22 C23 118.2(4)
O6 C23 C24 122.9(4)
O6 C23 C22 119.0(4)
C24 C23 C22 118.1(4)
C25 C24 C23 119.1(4)
N8 C25 C24 124.6(4)
N8 C25 C26 118.6(3)
C24 C25 C26 116.8(3)
O7 C26 N9 126.1(4)
O7 C26 C25 118.7(4)
N9 C26 C25 115.2(3)
N10 C27 C28 123.5(4)
N10 C27 N9 113.9(3)
C28 C27 N9 122.6(4)
C29 C28 C27 117.6(4)
C28 C29 C30 120.5(4)
C31 C30 C29 117.4(4)
N10 C31 C30 124.4(4)
N10 C31 N11 112.6(3)
C30 C31 N11 123.0(4)
O8 C32 N11 124.3(4)
O8 C32 C33 120.1(3)
N11 C32 C33 115.5(4)
N12 C33 C34 123.6(4)
N12 C33 C32 118.5(3)
C34 C33 C32 117.9(4)
C33 C34 C35 120.0(4)
O9 C35 C34 118.5(4)
O9 C35 C36 124.2(4)
C34 C35 C36 117.3(4)
C37 C36 C35 118.8(4)
N12 C37 C36 124.4(4)
N12 C37 C38 117.5(3)
C36 C37 C38 118.1(4)
O10 C38 N13 125.0(4)
O10 C38 C37 121.7(4)
N13 C38 C37 113.2(3)
N14 C39 C40 123.8(4)
N14 C39 N13 112.8(3)
C40 C39 N13 123.4(3)
C41 C40 C39 116.8(4)
C42 C41 C40 121.2(4)
C41 C42 C43 117.5(4)
N14 C43 C42 122.6(3)
N14 C43 N15 112.6(3)
C42 C43 N15 124.8(4)
O11 C44 N15 122.8(4)
O11 C44 C45 123.3(4)
N15 C44 C45 113.9(4)
C2 N1 C3 128.9(4)
C3 N2 C7 118.2(3)
C8 N3 C7 129.4(3)
C9 N4 C13 116.5(3)
C14 N5 C15 128.6(4)
C19 N6 C15 118.7(3)
C20 N7 C19 130.8(4)
C25 N8 C21 116.0(3)
C26 N9 C27 125.9(3)
C27 N10 C31 116.7(3)
C32 N11 C31 127.3(3)
C37 N12 C33 115.9(3)
C38 N13 C39 128.8(3)
C39 N14 C43 117.9(3)
C44 N15 C43 127.9(4)
O15' C48 O15 20.0(15)
O16 C49 O16' 48.6(7)

loop_
_geom_bond_atom_site_label_1
_geom_bond_atom_site_label_2
_geom_bond_distance
C1 C2 1.496(6)
C2 O1 1.228(5)
C2 N1 1.357(5)
C3 N2 1.334(5)
C3 C4 1.385(6)
C3 N1 1.398(5)
C4 C5 1.359(6)
C5 C6 1.379(6)
C6 C7 1.381(5)
C7 N2 1.340(5)
C7 N3 1.398(5)
C8 O2 1.221(5)
C8 N3 1.356(5)
C8 C9 1.502(6)
C9 N4 1.345(5)
C9 C10 1.372(6)
C10 C11 1.401(6)
C11 O3 1.351(5)
C11 C12 1.375(6)
C12 C13 1.364(6)
C13 N4 1.349(5)
C13 C14 1.496(6)
C14 O4 1.215(5)
C14 N5 1.354(5)
C15 N6 1.334(5)
C15 N5 1.389(5)
C15 C16 1.409(6)
C16 C17 1.349(5)
C17 C18 1.382(5)
C18 C19 1.395(5)
C19 N6 1.328(5)
C19 N7 1.397(5)
C20 O5 1.227(5)
C20 N7 1.347(5)
C20 C21 1.494(6)
C21 N8 1.363(5)
C21 C22 1.375(5)
C22 C23 1.399(5)
C23 O6 1.338(5)
C23 C24 1.386(6)
C24 C25 1.365(5)
C25 N8 1.327(5)
C25 C26 1.526(5)
C26 O7 1.212(5)
C26 N9 1.353(5)
C27 N10 1.334(5)
C27 C28 1.393(6)
C27 N9 1.408(5)
C28 C29 1.374(6)
C29 C30 1.377(6)
C30 C31 1.372(5)
C31 N10 1.342(5)
C31 N11 1.411(5)
C32 O8 1.222(5)
C32 N11 1.360(5)
C32 C33 1.498(6)
C33 N12 1.350(5)
C33 C34 1.374(5)
C34 C35 1.379(6)
C35 O9 1.331(5)
C35 C36 1.406(6)
C36 C37 1.374(5)
C37 N12 1.345(5)
C37 C38 1.507(6)
C38 O10 1.215(5)
C38 N13 1.358(5)
C39 N14 1.333(5)
C39 C40 1.379(5)
C39 N13 1.397(5)
C40 C41 1.374(6)
C41 C42 1.372(5)
C42 C43 1.385(6)
C43 N14 1.338(5)
C43 N15 1.393(5)
C44 O11 1.224(5)
C44 N15 1.373(5)
C44 C45 1.491(6)
O12 C46 1.427(6)
O14 C47 1.420(6)
C48 O15' 1.393(12)
C48 O15 1.422(12)
C49 O16 1.374(7)
C49 O16' 1.478(12)
